data_2223694
loop_
_publ_author_name
'Zou, Dong-Hui'
'Guan, Hong'
'Zhang, Xiao-Hua'

_publ_section_title
;
 2-Chloro-<i>N</i>'-(2-chlorobenzylidene)benzohydrazide
;
_journal_coeditor_code CI2943
_journal_issue 11
_journal_name_full 'Acta Crystallographica Section E'
_journal_page_first o2871
_journal_paper_doi 10.1107/S1600536809043803
_journal_volume 65
_journal_year 2009
_chemical_formula_iupac 'C14 H10 Cl2 N2 O'
_chemical_formula_moiety 'C14 H10 Cl2 N2 O'
_chemical_formula_sum 'C14 H10 Cl2 N2 O'
_chemical_formula_weight 293.14
_chemical_name_systematic
;
2-Chloro-<i>N</i>'-(2-chlorobenzylidene)benzohydrazide
;
_space_group_IT_number 61
_symmetry_cell_setting orthorhombic
_symmetry_space_group_name_Hall '-P 2ac 2ab'
_symmetry_space_group_name_H-M 'P b c a'
_atom_sites_solution_hydrogens geom
_atom_sites_solution_primary direct
_atom_sites_solution_secondary difmap
_audit_creation_method SHELXL-97
_cell_angle_alpha 90.00
_cell_angle_beta 90.00
_cell_angle_gamma 90.00
_cell_formula_units_Z 8
_cell_length_a 11.9336(5)
_cell_length_b 9.7471(4)
_cell_length_c 22.5840(9)
_cell_measurement_reflns_used 2480
_cell_measurement_temperature 298(2)
_cell_measurement_theta_max 24.5
_cell_measurement_theta_min 2.4
_cell_volume 2626.93(19)
_computing_cell_refinement 'SAINT (Bruker, 1998)'
_computing_data_collection 'SMART (Bruker, 1998)'
_computing_data_reduction 'SAINT (Bruker, 1998)'
_computing_molecular_graphics 'SHELXTL (Sheldrick, 2008)'
_computing_publication_material 'SHELXTL (Sheldrick, 2008)'
_computing_structure_refinement 'SHELXL97 (Sheldrick, 2008)'
_computing_structure_solution 'SHELXS97 (Sheldrick, 2008)'
_diffrn_ambient_temperature 298(2)
_diffrn_measured_fraction_theta_full 0.998
_diffrn_measured_fraction_theta_max 0.998
_diffrn_measurement_device_type 'Bruker SMART CCD area-detector'
_diffrn_measurement_method \w
_diffrn_radiation_monochromator graphite
_diffrn_radiation_source 'fine-focus sealed tube'
_diffrn_radiation_type MoK\a
_diffrn_radiation_wavelength 0.71073
_diffrn_reflns_av_R_equivalents 0.0446
_diffrn_reflns_av_sigmaI/netI 0.0310
_diffrn_reflns_limit_h_max 11
_diffrn_reflns_limit_h_min -15
_diffrn_reflns_limit_k_max 12
_diffrn_reflns_limit_k_min -12
_diffrn_reflns_limit_l_max 28
_diffrn_reflns_limit_l_min -28
_diffrn_reflns_number 15167
_diffrn_reflns_theta_full 26.98
_diffrn_reflns_theta_max 26.98
_diffrn_reflns_theta_min 1.80
_diffrn_standards_number 0
_exptl_absorpt_coefficient_mu 0.486
_exptl_absorpt_correction_T_max 0.9091
_exptl_absorpt_correction_T_min 0.8965
_exptl_absorpt_correction_type multi-scan
_exptl_absorpt_process_details '(SADABS; Sheldrick, 1996)'
_exptl_crystal_colour colourless
_exptl_crystal_density_diffrn 1.482
_exptl_crystal_density_method 'not measured'
_exptl_crystal_description Block
_exptl_crystal_F_000 1200
_exptl_crystal_size_max 0.23
_exptl_crystal_size_mid 0.21
_exptl_crystal_size_min 0.20
_refine_diff_density_max 0.212
_refine_diff_density_min -0.355
_refine_ls_extinction_method none
_refine_ls_goodness_of_fit_ref 1.030
_refine_ls_hydrogen_treatment mixed
_refine_ls_matrix_type full
_refine_ls_number_parameters 175
_refine_ls_number_reflns 2863
_refine_ls_number_restraints 1
_refine_ls_restrained_S_all 1.030
_refine_ls_R_factor_all 0.0605
_refine_ls_R_factor_gt 0.0384
_refine_ls_shift/su_max 0.001
_refine_ls_shift/su_mean 0.000
_refine_ls_structure_factor_coef Fsqd
_refine_ls_weighting_details 'calc w=1/[\s^2^(Fo^2^)+(0.038P)^2^+0.9372P] where P=(Fo^2^+2Fc^2^)/3'
_refine_ls_weighting_scheme calc
_refine_ls_wR_factor_gt 0.0851
_refine_ls_wR_factor_ref 0.0979
_reflns_number_gt 2035
_reflns_number_total 2863
_reflns_threshold_expression I>2\s(I)
_cod_data_source_file ci2943.cif
_cod_data_source_block I
_cod_depositor_comments
;
The following automatic conversions were performed:
'_symmetry_cell_setting' value 'Orthorhombic' changed to 'orthorhombic'
according to '/home/saulius/struct/CIF-dictionaries/cif_core.dic'
dictionary named 'cif_core.dic' version 2.4.1 from 2010-06-29.

Automatic conversion script
Id: cif_fix_enum 1527 2010-12-29 10:47:43Z saulius 

The following automatic conversions were performed:

'_symmetry_cell_setting' value 'Orthorhombic' changed to
'orthorhombic' according to
/home/saulius/struct/CIF-dictionaries/cif_core.dic dictionary named
'cif_core.dic' version 2.4.1 from 2010-06-29.

Automatic conversion script
Id: cif_fix_values 1715 2011-07-08 13:25:40Z adriana 
;
_cod_database_code 2223694
_cod_database_fobs_code 2223694

loop_
_symmetry_equiv_pos_as_xyz
'x, y, z'
'-x+1/2, -y, z+1/2'
'-x, y+1/2, -z+1/2'
'x+1/2, -y+1/2, -z'
'-x, -y, -z'
'x-1/2, y, -z-1/2'
'x, -y-1/2, z-1/2'
'-x-1/2, y-1/2, z'

loop_
_atom_site_type_symbol
_atom_site_label
_atom_site_fract_x
_atom_site_fract_y
_atom_site_fract_z
_atom_site_U_iso_or_equiv
_atom_site_adp_type
_atom_site_calc_flag
_atom_site_refinement_flags
_atom_site_occupancy
_atom_site_disorder_assembly
_atom_site_disorder_group
Cl Cl1 0.79500(6) 0.47092(7) 0.48378(3) 0.0674(2) Uani d . 1 . .
Cl Cl2 0.53369(5) 1.04300(6) 0.72070(3) 0.05271(18) Uani d . 1 . .
N N1 0.84153(13) 0.81563(16) 0.59949(6) 0.0345(4) Uani d . 1 . .
N N2 0.78786(14) 0.79951(16) 0.65338(7) 0.0341(4) Uani d D 1 . .
O O1 0.78386(13) 1.02813(13) 0.67114(6) 0.0445(4) Uani d . 1 . .
C C1 0.90227(16) 0.7097(2) 0.51022(8) 0.0352(4) Uani d . 1 . .
C C2 0.88637(17) 0.6053(2) 0.46878(9) 0.0413(5) Uani d . 1 . .
C C3 0.9388(2) 0.6077(3) 0.41454(10) 0.0540(6) Uani d . 1 . .
H H3 0.9271 0.5370 0.3876 0.065 Uiso calc R 1 . .
C C4 1.0084(2) 0.7148(3) 0.40032(10) 0.0560(6) Uani d . 1 . .
H H4 1.0434 0.7167 0.3635 0.067 Uiso calc R 1 . .
C C5 1.02694(18) 0.8197(2) 0.44010(9) 0.0494(6) Uani d . 1 . .
H H5 1.0743 0.8920 0.4303 0.059 Uiso calc R 1 . .
C C6 0.97447(17) 0.8163(2) 0.49456(9) 0.0415(5) Uani d . 1 . .
H H6 0.9876 0.8867 0.5215 0.050 Uiso calc R 1 . .
C C7 0.84564(16) 0.70741(19) 0.56775(8) 0.0359(4) Uani d . 1 . .
H H7 0.8126 0.6268 0.5812 0.043 Uiso calc R 1 . .
C C8 0.76315(16) 0.91055(19) 0.68656(8) 0.0327(4) Uani d . 1 . .
C C9 0.71126(16) 0.87531(19) 0.74505(8) 0.0346(4) Uani d . 1 . .
C C10 0.61214(17) 0.9330(2) 0.76526(9) 0.0387(5) Uani d . 1 . .
C C11 0.5702(2) 0.9017(3) 0.82073(10) 0.0520(6) Uani d . 1 . .
H H11 0.5042 0.9422 0.8339 0.062 Uiso calc R 1 . .
C C12 0.6263(2) 0.8106(3) 0.85620(10) 0.0600(7) Uani d . 1 . .
H H12 0.5982 0.7897 0.8935 0.072 Uiso calc R 1 . .
C C13 0.7236(2) 0.7499(3) 0.83710(10) 0.0570(6) Uani d . 1 . .
H H13 0.7606 0.6869 0.8611 0.068 Uiso calc R 1 . .
C C14 0.76608(19) 0.7831(2) 0.78197(9) 0.0462(5) Uani d . 1 . .
H H14 0.8326 0.7430 0.7694 0.055 Uiso calc R 1 . .
H H2 0.768(2) 0.7142(14) 0.6655(11) 0.080 Uiso d D 1 . .

loop_
_atom_site_aniso_label
_atom_site_aniso_U_11
_atom_site_aniso_U_22
_atom_site_aniso_U_33
_atom_site_aniso_U_12
_atom_site_aniso_U_13
_atom_site_aniso_U_23
Cl1 0.0867(5) 0.0575(4) 0.0581(4) -0.0282(3) 0.0204(3) -0.0183(3)
Cl2 0.0438(3) 0.0540(4) 0.0603(4) 0.0084(3) -0.0088(3) -0.0094(3)
N1 0.0413(9) 0.0334(9) 0.0288(8) 0.0033(7) 0.0049(7) 0.0008(7)
N2 0.0447(10) 0.0279(8) 0.0297(8) 0.0004(7) 0.0066(7) -0.0014(7)
O1 0.0614(10) 0.0267(7) 0.0452(8) 0.0046(7) 0.0093(7) 0.0024(6)
C1 0.0396(11) 0.0358(11) 0.0301(10) 0.0058(8) 0.0022(8) 0.0013(8)
C2 0.0448(12) 0.0416(12) 0.0376(11) -0.0017(9) 0.0059(9) -0.0040(9)
C3 0.0608(15) 0.0597(15) 0.0415(12) -0.0060(12) 0.0127(11) -0.0152(11)
C4 0.0565(14) 0.0716(17) 0.0399(12) -0.0003(12) 0.0174(11) -0.0033(12)
C5 0.0482(13) 0.0532(14) 0.0467(12) -0.0033(11) 0.0100(10) 0.0051(11)
C6 0.0486(13) 0.0370(11) 0.0390(11) -0.0009(9) 0.0038(9) 0.0007(9)
C7 0.0452(11) 0.0308(10) 0.0318(10) 0.0007(9) 0.0034(8) 0.0015(8)
C8 0.0354(10) 0.0285(10) 0.0341(10) 0.0027(8) -0.0007(8) -0.0006(8)
C9 0.0412(11) 0.0314(10) 0.0314(10) -0.0012(8) 0.0024(8) -0.0035(8)
C10 0.0380(11) 0.0379(11) 0.0402(11) -0.0033(9) 0.0002(9) -0.0109(9)
C11 0.0460(13) 0.0633(15) 0.0467(13) -0.0057(11) 0.0126(10) -0.0157(12)
C12 0.0669(17) 0.0763(18) 0.0368(12) -0.0104(14) 0.0154(12) 0.0003(12)
C13 0.0686(16) 0.0625(15) 0.0398(12) 0.0039(13) 0.0043(11) 0.0107(11)
C14 0.0535(13) 0.0460(13) 0.0391(11) 0.0066(10) 0.0070(10) 0.0025(10)

loop_
_atom_type_symbol
_atom_type_description
_atom_type_scat_dispersion_real
_atom_type_scat_dispersion_imag
_atom_type_scat_source
C C 0.0033 0.0016 'International Tables Vol C Tables 4.2.6.8 and 6.1.1.4'
H H 0.0000 0.0000 'International Tables Vol C Tables 4.2.6.8 and 6.1.1.4'
N N 0.0061 0.0033 'International Tables Vol C Tables 4.2.6.8 and 6.1.1.4'
O O 0.0106 0.0060 'International Tables Vol C Tables 4.2.6.8 and 6.1.1.4'
Cl Cl 0.1484 0.1585 'International Tables Vol C Tables 4.2.6.8 and 6.1.1.4'

loop_
_geom_angle_atom_site_label_1
_geom_angle_atom_site_label_2
_geom_angle_atom_site_label_3
_geom_angle_site_symmetry_1
_geom_angle_site_symmetry_3
_geom_angle
_geom_angle_publ_flag
C7 N1 N2 . . 114.69(16) ?
C8 N2 N1 . . 119.89(15) ?
C8 N2 H2 . . 120.6(17) ?
N1 N2 H2 . . 119.5(17) ?
C6 C1 C2 . . 117.19(17) ?
C6 C1 C7 . . 121.43(18) ?
C2 C1 C7 . . 121.39(18) ?
C3 C2 C1 . . 121.5(2) ?
C3 C2 Cl1 . . 118.13(17) ?
C1 C2 Cl1 . . 120.29(15) ?
C4 C3 C2 . . 119.8(2) ?
C4 C3 H3 . . 120.1 ?
C2 C3 H3 . . 120.1 ?
C3 C4 C5 . . 120.6(2) ?
C3 C4 H4 . . 119.7 ?
C5 C4 H4 . . 119.7 ?
C4 C5 C6 . . 119.3(2) ?
C4 C5 H5 . . 120.3 ?
C6 C5 H5 . . 120.3 ?
C5 C6 C1 . . 121.6(2) ?
C5 C6 H6 . . 119.2 ?
C1 C6 H6 . . 119.2 ?
N1 C7 C1 . . 120.20(17) ?
N1 C7 H7 . . 119.9 ?
C1 C7 H7 . . 119.9 ?
O1 C8 N2 . . 123.33(17) ?
O1 C8 C9 . . 123.31(17) ?
N2 C8 C9 . . 113.33(16) ?
C10 C9 C14 . . 117.81(18) ?
C10 C9 C8 . . 123.31(17) ?
C14 C9 C8 . . 118.85(17) ?
C11 C10 C9 . . 121.1(2) ?
C11 C10 Cl2 . . 117.69(17) ?
C9 C10 Cl2 . . 121.17(15) ?
C12 C11 C10 . . 119.7(2) ?
C12 C11 H11 . . 120.1 ?
C10 C11 H11 . . 120.1 ?
C11 C12 C13 . . 120.6(2) ?
C11 C12 H12 . . 119.7 ?
C13 C12 H12 . . 119.7 ?
C12 C13 C14 . . 119.5(2) ?
C12 C13 H13 . . 120.3 ?
C14 C13 H13 . . 120.3 ?
C13 C14 C9 . . 121.3(2) ?
C13 C14 H14 . . 119.4 ?
C9 C14 H14 . . 119.4 ?

loop_
_geom_bond_atom_site_label_1
_geom_bond_atom_site_label_2
_geom_bond_site_symmetry_2
_geom_bond_distance
_geom_bond_publ_flag
Cl1 C2 . 1.738(2) ?
Cl2 C10 . 1.743(2) ?
N1 C7 . 1.276(2) ?
N1 N2 . 1.384(2) ?
N2 C8 . 1.349(2) ?
N2 H2 . 0.908(10) ?
O1 C8 . 1.223(2) ?
C1 C6 . 1.395(3) ?
C1 C2 . 1.395(3) ?
C1 C7 . 1.465(3) ?
C2 C3 . 1.376(3) ?
C3 C4 . 1.373(3) ?
C3 H3 . 0.93 ?
C4 C5 . 1.379(3) ?
C4 H4 . 0.93 ?
C5 C6 . 1.381(3) ?
C5 H5 . 0.93 ?
C6 H6 . 0.93 ?
C7 H7 . 0.93 ?
C8 C9 . 1.499(3) ?
C9 C10 . 1.387(3) ?
C9 C14 . 1.389(3) ?
C10 C11 . 1.383(3) ?
C11 C12 . 1.371(3) ?
C11 H11 . 0.93 ?
C12 C13 . 1.372(3) ?
C12 H12 . 0.93 ?
C13 C14 . 1.383(3) ?
C13 H13 . 0.93 ?
C14 H14 . 0.93 ?

loop_
_geom_hbond_atom_site_label_D
_geom_hbond_atom_site_label_H
_geom_hbond_atom_site_label_A
_geom_hbond_site_symmetry_A
_geom_hbond_distance_DH
_geom_hbond_distance_HA
_geom_hbond_distance_DA
_geom_hbond_angle_DHA
N2 H2 O1 8_755 0.910(10) 1.920(12) 2.809(2) 166(2)
C7 H7 O1 8_755 0.93 2.53 3.301(2) 141
C14 H14 Cl2 8_755 0.93 2.75 3.620(2) 156

loop_
_cod_related_entry_id
_cod_related_entry_database
_cod_related_entry_code
1 ChemSpider 7835064
